data_4337485
loop_
_publ_author_name
'Samarasekere, Pradeep'
'Wang, Xiqu'
'Jacobson, Allan J.'
'Tapp, Joshua'
'M\"oller, Angela'

_publ_section_title
;
 Synthesis, crystal structures, magnetic, and thermal properties of
 divalent metal formate-formamide layered compounds.
;
_journal_issue 1
_journal_name_full 'Inorganic chemistry'
_journal_page_first 244
_journal_page_last 256
_journal_paper_doi 10.1021/ic402200v
_journal_volume 53
_journal_year 2014
_chemical_formula_sum 'C4 H8 Mn N2 O6'
_chemical_formula_weight 235.06
_chemical_name_systematic
;
 ?
;
_space_group_IT_number 15
_symmetry_cell_setting monoclinic
_symmetry_space_group_name_Hall '-C 2yc'
_symmetry_space_group_name_H-M 'C 1 2/c 1'
_atom_sites_solution_hydrogens geom
_atom_sites_solution_primary direct
_atom_sites_solution_secondary difmap
_audit_creation_method SHELXL-97
_cell_angle_alpha 90.00
_cell_angle_beta 93.558(2)
_cell_angle_gamma 90.00
_cell_formula_units_Z 4
_cell_length_a 12.7307(18)
_cell_length_b 8.5517(12)
_cell_length_c 8.5111(12)
_cell_measurement_temperature 298(2)
_cell_volume 924.8(2)
_computing_structure_refinement 'SHELXL-97 (Sheldrick, 1997)'
_diffrn_ambient_temperature 298(2)
_diffrn_measured_fraction_theta_full 0.990
_diffrn_measured_fraction_theta_max 0.917
_diffrn_measurement_device_type 'Bruker ApexII'
_diffrn_measurement_method 'narrow frame'
_diffrn_radiation_monochromator graphite
_diffrn_radiation_source 'fine-focus sealed tube'
_diffrn_radiation_type MoK\a
_diffrn_radiation_wavelength 0.71073
_diffrn_reflns_av_R_equivalents 0.0360
_diffrn_reflns_av_sigmaI/netI 0.0230
_diffrn_reflns_limit_h_max 8
_diffrn_reflns_limit_h_min -16
_diffrn_reflns_limit_k_max 11
_diffrn_reflns_limit_k_min -11
_diffrn_reflns_limit_l_max 11
_diffrn_reflns_limit_l_min -10
_diffrn_reflns_number 2700
_diffrn_reflns_theta_full 25.50
_diffrn_reflns_theta_max 28.47
_diffrn_reflns_theta_min 2.87
_exptl_absorpt_coefficient_mu 1.430
_exptl_absorpt_correction_T_max 0.7630
_exptl_absorpt_correction_T_min 0.6737
_exptl_absorpt_correction_type psi-scan
_exptl_absorpt_process_details 'Bruker XPREP 2008/2'
_exptl_crystal_colour Colorless
_exptl_crystal_density_diffrn 1.688
_exptl_crystal_density_method 'not measured'
_exptl_crystal_description 'Square Pyramid'
_exptl_crystal_F_000 476
_exptl_crystal_size_max 0.30
_exptl_crystal_size_mid 0.20
_exptl_crystal_size_min 0.20
_refine_diff_density_max 0.363
_refine_diff_density_min -0.586
_refine_diff_density_rms 0.072
_refine_ls_extinction_coef 0.053(5)
_refine_ls_extinction_expression Fc^*^=kFc[1+0.001xFc^2^\l^3^/sin(2\q)]^-1/4^
_refine_ls_extinction_method SHELXL
_refine_ls_goodness_of_fit_ref 1.061
_refine_ls_hydrogen_treatment mixed
_refine_ls_matrix_type full
_refine_ls_number_parameters 83
_refine_ls_number_reflns 1076
_refine_ls_number_restraints 1
_refine_ls_restrained_S_all 1.061
_refine_ls_R_factor_all 0.0338
_refine_ls_R_factor_gt 0.0324
_refine_ls_shift/su_max 0.000
_refine_ls_shift/su_mean 0.000
_refine_ls_structure_factor_coef Fsqd
_refine_ls_weighting_details 'calc w=1/[\s^2^(Fo^2^)+(0.0545P)^2^+0.5930P] where P=(Fo^2^+2Fc^2^)/3'
_refine_ls_weighting_scheme calc
_refine_ls_wR_factor_gt 0.0871
_refine_ls_wR_factor_ref 0.0886
_reflns_number_gt 1020
_reflns_number_total 1076
_reflns_threshold_expression >2sigma(I)
_cod_data_source_file ic402200v_si_002.cif
_cod_data_source_block 1Mn
_cod_depositor_comments
;
The following automatic conversions were performed:

'_symmetry_cell_setting' value 'Monoclinic' changed to 'monoclinic'
according to
/usr/data/users/saulius/automatic-downloads/current/ACS/lib/dictionaries/cif_core.dic
dictionary named 'cif_core.dic' version 2.4.2 from 2011-04-26.

Automatic conversion script
Id: cif_fix_values 2281 2013-09-26 08:29:07Z andrius 
;
_cod_original_sg_symbol_H-M C2/c
_cod_database_code 4337485

loop_
_symmetry_equiv_pos_as_xyz
'x, y, z'
'-x, y, -z+1/2'
'x+1/2, y+1/2, z'
'-x+1/2, y+1/2, -z+1/2'
'-x, -y, -z'
'x, -y, z-1/2'
'-x+1/2, -y+1/2, -z'
'x+1/2, -y+1/2, z-1/2'

loop_
_atom_site_label
_atom_site_type_symbol
_atom_site_fract_x
_atom_site_fract_y
_atom_site_fract_z
_atom_site_U_iso_or_equiv
_atom_site_adp_type
_atom_site_occupancy
_atom_site_symmetry_multiplicity
_atom_site_calc_flag
_atom_site_refinement_flags
Mn1 Mn 0.2500 0.2500 0.0000 0.0317(2) Uani 1 2 d S
O3 O 0.20957(11) 0.33596(15) 0.22757(14) 0.0439(3) Uani 1 1 d .
O2 O 0.29399(12) 0.02255(16) 0.09405(16) 0.0489(4) Uani 1 1 d .
O1 O 0.41271(11) 0.3334(2) 0.0409(2) 0.0690(5) Uani 1 1 d .
C1 C 0.4925(3) 0.2681(5) 0.0000(7) 0.0861(11) Uani 1 1 d .
C2 C 0.26670(15) -0.0337(2) 0.21838(19) 0.0430(4) Uani 1 1 d .
H2 H 0.2239 0.0281 0.2776 0.052 Uiso 1 1 calc R
N1 N 0.5795(4) 0.2920(10) -0.0098(12) 0.164(4) Uani 0.609(4) 1 d P
N2 N 0.5148(7) 0.1405(12) -0.0010(15) 0.080(4) Uani 0.263(9) 1 d P
N3 N 0.5164(13) 0.242(2) -0.111(2) 0.062(7) Uani 0.128(9) 1 d P

loop_
_atom_site_aniso_label
_atom_site_aniso_U_11
_atom_site_aniso_U_22
_atom_site_aniso_U_33
_atom_site_aniso_U_23
_atom_site_aniso_U_13
_atom_site_aniso_U_12
Mn1 0.0387(3) 0.0276(3) 0.0295(3) 0.00016(9) 0.00862(15) 0.00163(10)
O3 0.0626(8) 0.0346(6) 0.0359(6) -0.0063(5) 0.0140(5) -0.0054(5)
O2 0.0677(8) 0.0396(7) 0.0412(6) 0.0110(5) 0.0176(6) 0.0111(6)
O1 0.0396(7) 0.0645(10) 0.1039(13) -0.0247(9) 0.0134(8) -0.0059(7)
C1 0.0502(15) 0.098(3) 0.112(3) 0.0038(18) 0.0195(17) 0.0129(14)
C2 0.0571(10) 0.0359(8) 0.0375(8) 0.0035(6) 0.0153(7) 0.0084(7)
N1 0.045(2) 0.183(6) 0.268(10) -0.155(7) 0.039(4) -0.017(3)
N2 0.057(5) 0.067(6) 0.120(9) -0.003(5) 0.033(5) 0.026(4)
N3 0.035(7) 0.091(16) 0.065(12) -0.020(8) 0.030(7) 0.012(6)

loop_
_atom_type_symbol
_atom_type_description
_atom_type_scat_dispersion_real
_atom_type_scat_dispersion_imag
_atom_type_scat_source
C C 0.0033 0.0016 'International Tables Vol C Tables 4.2.6.8 and 6.1.1.4'
H H 0.0000 0.0000 'International Tables Vol C Tables 4.2.6.8 and 6.1.1.4'
N N 0.0061 0.0033 'International Tables Vol C Tables 4.2.6.8 and 6.1.1.4'
O O 0.0106 0.0060 'International Tables Vol C Tables 4.2.6.8 and 6.1.1.4'
Mn Mn 0.3368 0.7283 'International Tables Vol C Tables 4.2.6.8 and 6.1.1.4'

loop_
_geom_angle_atom_site_label_1
_geom_angle_atom_site_label_2
_geom_angle_atom_site_label_3
_geom_angle
_geom_angle_site_symmetry_1
_geom_angle_site_symmetry_3
O3 Mn1 O3 180.0 . 7
O3 Mn1 O2 92.56(5) . .
O3 Mn1 O2 87.44(5) 7 .
O3 Mn1 O2 87.44(5) . 7
O3 Mn1 O2 92.56(5) 7 7
O2 Mn1 O2 180.0 . 7
O3 Mn1 O1 91.27(6) . .
O3 Mn1 O1 88.73(6) 7 .
O2 Mn1 O1 90.77(7) . .
O2 Mn1 O1 89.23(7) 7 .
O3 Mn1 O1 88.73(6) . 7
O3 Mn1 O1 91.27(6) 7 7
O2 Mn1 O1 89.23(7) . 7
O2 Mn1 O1 90.77(7) 7 7
O1 Mn1 O1 180.00(3) . 7
C2 O3 Mn1 124.98(11) 4 .
C2 O2 Mn1 126.06(12) . .
C1 O1 Mn1 126.5(2) . .
N3 C1 N2 72.3(11) . .
N3 C1 N1 68.2(10) . .
N2 C1 N1 85.8(7) . .
N3 C1 O1 130.7(11) . .
N2 C1 O1 130.9(6) . .
N1 C1 O1 140.1(5) . .
O2 C2 O3 126.62(17) . 4_545
C1 N1 N3 51.9(8) . .
C1 N1 N2 46.9(4) . .
N3 N1 N2 53.6(10) . .
C1 N2 N3 50.4(8) . .
C1 N2 N1 47.3(5) . .
N3 N2 N1 50.2(10) . .
C1 N3 N1 59.9(11) . .
C1 N3 N2 57.3(11) . .
N1 N3 N2 76.2(14) . .

loop_
_geom_bond_atom_site_label_1
_geom_bond_atom_site_label_2
_geom_bond_distance
_geom_bond_site_symmetry_2
Mn1 O3 2.1635(12) .
Mn1 O3 2.1635(12) 7
Mn1 O2 2.1638(13) .
Mn1 O2 2.1638(13) 7
Mn1 O1 2.1980(15) .
Mn1 O1 2.1980(15) 7
O3 C2 1.236(2) 4
O2 C2 1.232(2) .
O1 C1 1.229(4) .
C1 N3 1.032(18) .
C1 N2 1.128(10) .
C1 N1 1.134(6) .
C2 O3 1.236(2) 4_545
N1 N3 1.22(2) .
N1 N2 1.539(13) .
N2 N3 1.28(2) .
